data_4343090
loop_
_publ_author_name
'Schneider, Julia'
'Henning, Jens'
'Edrich, Jessica'
'Schubert, Hartmut'
'Wesemann, Lars'

_publ_section_title
;
 Reversibility in Reactions of Linker-Bridged Distannenes with Terminal
 Alkynes at Ambient Temperature.
;
_journal_issue 12
_journal_name_full 'Inorganic chemistry'
_journal_page_first 6020
_journal_page_last 6027
_journal_paper_doi 10.1021/acs.inorgchem.5b00896
_journal_volume 54
_journal_year 2015
_chemical_formula_moiety 'C95 H116 O Sn2, C4 H10 O'
_chemical_formula_sum 'C99 H126 O2 Sn2'
_chemical_formula_weight 1585.38
_chemical_name_systematic
; 
 ? 
;
_space_group_IT_number 14
_space_group_name_Hall '-P 2ybc'
_symmetry_cell_setting monoclinic
_symmetry_space_group_name_Hall '-P 2ybc'
_symmetry_space_group_name_H-M 'P 1 21/c 1'
_atom_sites_solution_hydrogens geom
_atom_sites_solution_primary direct
_atom_sites_solution_secondary difmap
_audit_creation_method SHELXL-97
_cell_angle_alpha 90.00
_cell_angle_beta 107.206(2)
_cell_angle_gamma 90.00
_cell_formula_units_Z 4
_cell_length_a 14.0725(4)
_cell_length_b 31.2528(9)
_cell_length_c 20.4685(6)
_cell_measurement_reflns_used 425
_cell_measurement_temperature 100(2)
_cell_measurement_theta_max 24.2312
_cell_measurement_theta_min 7.6076
_cell_volume 8599.3(4)
_computing_cell_refinement 'APEX2 v2011.8--0 (Bruker AXS)'
_computing_data_collection 'Bruker APEX2'
_computing_data_reduction 'SAINT V7.68A (Bruker AXS, 2009)'
_computing_structure_refinement 'SHELXL-97 (Sheldrick, 2008)'
_computing_structure_solution 'SHELXS-97 (Sheldrick, 2008)'
_diffrn_ambient_temperature 100(2)
_diffrn_detector_area_resol_mean 8.3333
_diffrn_measured_fraction_theta_full 1.000
_diffrn_measured_fraction_theta_max 1.000
_diffrn_measurement_device_type 'Bruker APEX--II CCD'
_diffrn_measurement_method '\f and \w scans'
_diffrn_radiation_monochromator graphite
_diffrn_radiation_source 'fine-focus sealed tube'
_diffrn_radiation_type MoK\a
_diffrn_radiation_wavelength 0.71073
_diffrn_reflns_av_R_equivalents 0.0510
_diffrn_reflns_av_sigmaI/netI 0.0315
_diffrn_reflns_limit_h_max 16
_diffrn_reflns_limit_h_min -16
_diffrn_reflns_limit_k_max 37
_diffrn_reflns_limit_k_min -37
_diffrn_reflns_limit_l_max 24
_diffrn_reflns_limit_l_min -24
_diffrn_reflns_number 128787
_diffrn_reflns_theta_full 25.35
_diffrn_reflns_theta_max 25.35
_diffrn_reflns_theta_min 1.51
_exptl_absorpt_coefficient_mu 0.628
_exptl_absorpt_correction_T_max 1.00
_exptl_absorpt_correction_T_min 0.89
_exptl_absorpt_correction_type numerical
_exptl_absorpt_process_details 'SADABS V2008/1 (Bruker AXS)'
_exptl_crystal_colour colorless
_exptl_crystal_density_diffrn 1.225
_exptl_crystal_density_method 'not measured'
_exptl_crystal_description plate
_exptl_crystal_F_000 3344
_exptl_crystal_size_max 0.317
_exptl_crystal_size_mid 0.220
_exptl_crystal_size_min 0.106
_refine_diff_density_max 1.360
_refine_diff_density_min -1.164
_refine_diff_density_rms 0.085
_refine_ls_extinction_method none
_refine_ls_goodness_of_fit_ref 1.185
_refine_ls_hydrogen_treatment mixed
_refine_ls_matrix_type full
_refine_ls_number_parameters 1046
_refine_ls_number_reflns 15748
_refine_ls_number_restraints 113
_refine_ls_restrained_S_all 1.182
_refine_ls_R_factor_all 0.0542
_refine_ls_R_factor_gt 0.0437
_refine_ls_shift/su_max 0.004
_refine_ls_shift/su_mean 0.000
_refine_ls_structure_factor_coef Fsqd
_refine_ls_weighting_details 'calc w=1/[\s^2^(Fo^2^)+(0.0293P)^2^+19.7715P] where P=(Fo^2^+2Fc^2^)/3'
_refine_ls_weighting_scheme calc
_refine_ls_wR_factor_gt 0.0937
_refine_ls_wR_factor_ref 0.0980
_reflns_number_gt 13592
_reflns_number_total 15748
_reflns_threshold_expression >2sigma(I)
_cod_data_source_file 9_JE1p21c.cif
_cod_data_source_block TripXantHCCPh
_cod_depositor_comments 'Adding full bibliography for 4343090--4343095.cif.'
_cod_original_sg_symbol_H-M 'P 21/c'
_cod_database_code 4343090
_computing_bruker_data_scaling 'SADABS V2008/1 (Bruker AXS)'

loop_
_symmetry_equiv_pos_as_xyz
'x, y, z'
'-x, y+1/2, -z+1/2'
'-x, -y, -z'
'x, -y-1/2, z-1/2'

loop_
_atom_site_label
_atom_site_type_symbol
_atom_site_fract_x
_atom_site_fract_y
_atom_site_fract_z
_atom_site_U_iso_or_equiv
_atom_site_adp_type
_atom_site_occupancy
_atom_site_symmetry_multiplicity
_atom_site_calc_flag
_atom_site_refinement_flags
_atom_site_disorder_assembly
_atom_site_disorder_group
Sn1 Sn 0.311108(16) 0.905756(7) 0.232348(12) 0.01372(6) Uani 1 1 d . . .
C1 C 0.4637(2) 0.88418(10) 0.26899(18) 0.0154(7) Uani 1 1 d . . .
Sn2 Sn 0.211950(16) 0.879376(7) 0.331291(12) 0.01329(6) Uani 1 1 d . . .
C2 C 0.5328(2) 0.88068(11) 0.23205(18) 0.0187(7) Uani 1 1 d . . .
H2 H 0.5200 0.8942 0.1887 0.022 Uiso 1 1 calc R . .
C3 C 0.6196(3) 0.85759(12) 0.25841(19) 0.0218(8) Uani 1 1 d . . .
H3 H 0.6667 0.8561 0.2335 0.026 Uiso 1 1 calc R . .
C4 C 0.6389(2) 0.83663(12) 0.32078(19) 0.0214(8) Uani 1 1 d . . .
H4 H 0.6969 0.8194 0.3365 0.026 Uiso 1 1 calc R . .
C5 C 0.5744(2) 0.84051(11) 0.36069(18) 0.0181(7) Uani 1 1 d . . .
C6 C 0.5858(3) 0.81883(12) 0.42978(19) 0.0228(8) Uani 1 1 d . . .
C7 C 0.4801(2) 0.80793(11) 0.43206(19) 0.0195(8) Uani 1 1 d . . .
C8 C 0.4525(3) 0.77159(12) 0.4614(2) 0.0235(8) Uani 1 1 d . . .
H8 H 0.5010 0.7507 0.4823 0.028 Uiso 1 1 calc R . .
C9 C 0.3534(3) 0.76571(12) 0.4602(2) 0.0239(8) Uani 1 1 d . . .
H9 H 0.3356 0.7412 0.4815 0.029 Uiso 1 1 calc R . .
C10 C 0.2809(3) 0.79515(11) 0.42833(19) 0.0209(8) Uani 1 1 d . . .
H10 H 0.2138 0.7902 0.4271 0.025 Uiso 1 1 calc R . .
C11 C 0.3049(2) 0.83195(11) 0.39804(18) 0.0163(7) Uani 1 1 d . . .
C12 C 0.4051(2) 0.83678(11) 0.40311(17) 0.0162(7) Uani 1 1 d . . .
O13 O 0.42694(16) 0.87355(7) 0.37209(12) 0.0165(5) Uani 1 1 d . . .
C14 C 0.4918(2) 0.86616(11) 0.33360(18) 0.0161(7) Uani 1 1 d . . .
C15 C 0.6328(3) 0.85103(14) 0.4875(2) 0.0308(9) Uani 1 1 d . . .
H15A H 0.6996 0.8588 0.4859 0.046 Uiso 1 1 calc R . .
H15B H 0.6374 0.8380 0.5319 0.046 Uiso 1 1 calc R . .
H15C H 0.5913 0.8768 0.4814 0.046 Uiso 1 1 calc R . .
C16 C 0.6510(3) 0.77869(14) 0.4388(2) 0.0334(10) Uani 1 1 d . . .
H16A H 0.6205 0.7581 0.4026 0.050 Uiso 1 1 calc R . .
H16B H 0.6569 0.7658 0.4835 0.050 Uiso 1 1 calc R . .
H16C H 0.7172 0.7865 0.4362 0.050 Uiso 1 1 calc R . .
C17 C 0.2629(3) 0.89849(11) 0.12281(17) 0.0178(7) Uani 1 1 d . . .
C18 C 0.2783(3) 0.86026(11) 0.08735(18) 0.0186(7) Uani 1 1 d . . .
C19 C 0.2160(3) 0.85121(11) 0.02257(18) 0.0210(8) Uani 1 1 d . . .
H19 H 0.2241 0.8250 0.0014 0.025 Uiso 1 1 calc R . .
C20 C 0.1421(3) 0.87928(12) -0.0123(2) 0.0246(8) Uani 1 1 d . . .
H20 H 0.0974 0.8716 -0.0553 0.030 Uiso 1 1 calc R . .
C21 C 0.1342(3) 0.91858(11) 0.01643(19) 0.0227(8) Uani 1 1 d . . .
H21 H 0.0874 0.9389 -0.0087 0.027 Uiso 1 1 calc R . .
C22 C 0.1946(3) 0.92878(11) 0.08215(18) 0.0182(7) Uani 1 1 d . . .
C23 C 0.3657(3) 0.83024(11) 0.11267(18) 0.0186(7) Uani 1 1 d . . .
C24 C 0.3661(3) 0.79501(11) 0.15489(19) 0.0203(8) Uani 1 1 d . . .
C25 C 0.4455(3) 0.76608(11) 0.1686(2) 0.0249(8) Uani 1 1 d . . .
H25 H 0.4454 0.7424 0.1977 0.030 Uiso 1 1 calc R . .
C26 C 0.5242(3) 0.77064(11) 0.1414(2) 0.0263(9) Uani 1 1 d . . .
C27 C 0.5229(3) 0.80591(11) 0.10030(19) 0.0236(8) Uani 1 1 d . . .
H27 H 0.5765 0.8098 0.0815 0.028 Uiso 1 1 calc R . .
C28 C 0.4465(3) 0.83600(11) 0.08524(18) 0.0204(8) Uani 1 1 d . . .
C29 C 0.2766(3) 0.78488(11) 0.17974(19) 0.0230(8) Uani 1 1 d . . .
H29 H 0.2377 0.8119 0.1776 0.028 Uiso 1 1 calc R . .
C30 C 0.3040(3) 0.76826(13) 0.2533(2) 0.0346(10) Uani 1 1 d . . .
H30A H 0.2443 0.7673 0.2685 0.052 Uiso 1 1 calc R . .
H30B H 0.3532 0.7874 0.2832 0.052 Uiso 1 1 calc R . .
H30C H 0.3322 0.7394 0.2552 0.052 Uiso 1 1 calc R . .
C31 C 0.2099(3) 0.75267(14) 0.1312(2) 0.0365(10) Uani 1 1 d . . .
H31A H 0.1903 0.7642 0.0846 0.055 Uiso 1 1 calc R . .
H31B H 0.1503 0.7474 0.1454 0.055 Uiso 1 1 calc R . .
H31C H 0.2462 0.7258 0.1324 0.055 Uiso 1 1 calc R . .
C32 C 0.6097(3) 0.73856(12) 0.1541(2) 0.0328(10) Uani 1 1 d . . .
H32 H 0.6361 0.7405 0.1139 0.039 Uiso 1 1 calc R . .
C33 C 0.5758(3) 0.69282(13) 0.1568(3) 0.0388(11) Uani 1 1 d . . .
H33A H 0.5225 0.6863 0.1148 0.058 Uiso 1 1 calc R . .
H33B H 0.5510 0.6892 0.1964 0.058 Uiso 1 1 calc R . .
H33C H 0.6319 0.6734 0.1609 0.058 Uiso 1 1 calc R . .
C34 C 0.6936(3) 0.75018(15) 0.2156(3) 0.0516(14) Uani 1 1 d . . .
H34A H 0.7477 0.7294 0.2214 0.077 Uiso 1 1 calc R . .
H34B H 0.6703 0.7499 0.2563 0.077 Uiso 1 1 calc R . .
H34C H 0.7178 0.7789 0.2096 0.077 Uiso 1 1 calc R . .
C35 C 0.4515(3) 0.87316(12) 0.0379(2) 0.0269(9) Uani 1 1 d . . .
H35 H 0.4038 0.8955 0.0437 0.032 Uiso 1 1 calc R . .
C37 C 0.5546(3) 0.89403(14) 0.0551(2) 0.0337(10) Uani 1 1 d . . .
H37A H 0.6008 0.8747 0.0422 0.050 Uiso 1 1 calc R . .
H37B H 0.5790 0.8998 0.1044 0.050 Uiso 1 1 calc R . .
H37C H 0.5500 0.9210 0.0299 0.050 Uiso 1 1 calc R . .
C36 C 0.4189(4) 0.85981(16) -0.0371(2) 0.0459(12) Uani 1 1 d . . .
H36A H 0.4222 0.8846 -0.0658 0.069 Uiso 1 1 calc R . .
H36B H 0.3505 0.8490 -0.0495 0.069 Uiso 1 1 calc R . .
H36C H 0.4631 0.8373 -0.0444 0.069 Uiso 1 1 calc R . .
C38 C 0.1900(3) 0.97417(11) 0.10519(18) 0.0204(8) Uani 1 1 d . C .
C39 C 0.1086(3) 0.98907(11) 0.12528(19) 0.0239(8) Uani 1 1 d . . .
C40 C 0.1016(3) 1.03246(12) 0.1389(2) 0.0316(10) Uani 1 1 d . C .
H40 H 0.0468 1.0422 0.1530 0.038 Uiso 1 1 calc R . .
C41 C 0.1717(4) 1.06163(12) 0.1324(2) 0.0349(10) Uani 1 1 d . . .
C42 C 0.2529(3) 1.04632(12) 0.1134(2) 0.0318(9) Uani 1 1 d . C .
H42 H 0.3025 1.0661 0.1099 0.038 Uiso 1 1 calc R . .
C43 C 0.2642(3) 1.00340(12) 0.09925(19) 0.0244(8) Uani 1 1 d . . .
C44 C 0.0258(3) 0.95881(12) 0.12977(19) 0.0240(8) Uani 1 1 d . . .
H44 H 0.0489 0.9289 0.1259 0.029 Uiso 1 1 calc R . .
C45 C 0.0020(3) 0.96231(13) 0.1977(2) 0.0294(9) Uani 1 1 d . . .
H45A H -0.0235 0.9910 0.2020 0.044 Uiso 1 1 calc R . .
H45B H 0.0625 0.9572 0.2355 0.044 Uiso 1 1 calc R . .
H45C H -0.0483 0.9409 0.1991 0.044 Uiso 1 1 calc R . .
C46 C -0.0678(3) 0.96635(13) 0.0701(2) 0.0342(10) Uani 1 1 d . . .
H46A H -0.0518 0.9632 0.0268 0.051 Uiso 1 1 calc R . .
H46B H -0.0929 0.9953 0.0732 0.051 Uiso 1 1 calc R . .
H46C H -0.1187 0.9454 0.0719 0.051 Uiso 1 1 calc R . .
C50 C 0.3508(3) 0.98882(12) 0.0738(2) 0.0280(9) Uani 1 1 d . C .
H50 H 0.3713 0.9598 0.0933 0.034 Uiso 1 1 calc R . .
C51 C 0.4425(3) 1.01778(15) 0.0958(2) 0.0423(11) Uani 1 1 d . . .
H51A H 0.4968 1.0049 0.0816 0.063 Uiso 1 1 calc R C .
H51B H 0.4632 1.0211 0.1456 0.063 Uiso 1 1 calc R . .
H51C H 0.4263 1.0459 0.0742 0.063 Uiso 1 1 calc R . .
C52 C 0.3194(3) 0.98465(14) -0.0038(2) 0.0343(10) Uani 1 1 d . . .
H52A H 0.2990 1.0127 -0.0246 0.051 Uiso 1 1 calc R C .
H52B H 0.2636 0.9646 -0.0185 0.051 Uiso 1 1 calc R . .
H52C H 0.3755 0.9740 -0.0183 0.051 Uiso 1 1 calc R . .
C53 C 0.0624(2) 0.87846(10) 0.34477(18) 0.0155(7) Uani 1 1 d . . .
C55 C -0.1118(3) 0.85821(11) 0.3120(2) 0.0226(8) Uani 1 1 d . . .
H55 H -0.1644 0.8406 0.2858 0.027 Uiso 1 1 calc R . .
C54 C -0.0146(2) 0.85037(10) 0.30988(18) 0.0157(7) Uani 1 1 d . . .
C56 C -0.1333(3) 0.89063(11) 0.3511(2) 0.0256(9) Uani 1 1 d . . .
H56 H -0.1999 0.8959 0.3507 0.031 Uiso 1 1 calc R . .
C57 C -0.0565(3) 0.91539(11) 0.3907(2) 0.0221(8) Uani 1 1 d . . .
H57 H -0.0700 0.9360 0.4210 0.027 Uiso 1 1 calc R . .
C58 C 0.0409(3) 0.91064(10) 0.38718(18) 0.0173(7) Uani 1 1 d . . .
C59 C -0.0046(2) 0.80882(11) 0.27467(19) 0.0189(8) Uani 1 1 d . B .
C60 C -0.0215(2) 0.80628(11) 0.2032(2) 0.0228(8) Uani 1 1 d . . .
C61 C -0.0264(3) 0.76644(12) 0.1724(2) 0.0276(9) Uani 1 1 d . B .
H61 H -0.0375 0.7652 0.1243 0.033 Uiso 1 1 calc R . .
C62 C -0.0159(3) 0.72866(12) 0.2082(2) 0.0327(10) Uani 1 1 d . . .
C63 C -0.0012(3) 0.73133(12) 0.2784(2) 0.0303(9) Uani 1 1 d . B .
H63 H 0.0060 0.7056 0.3042 0.036 Uiso 1 1 calc R . .
C64 C 0.0035(2) 0.77045(11) 0.3123(2) 0.0212(8) Uani 1 1 d . . .
C65 C -0.0429(3) 0.84570(12) 0.1582(2) 0.0257(8) Uani 1 1 d . . .
H65 H -0.0156 0.8712 0.1872 0.031 Uiso 1 1 calc R . .
C66 C -0.1560(3) 0.85160(14) 0.1279(2) 0.0400(11) Uani 1 1 d . . .
H66A H -0.1694 0.8771 0.0987 0.060 Uiso 1 1 calc R . .
H66B H -0.1860 0.8551 0.1651 0.060 Uiso 1 1 calc R . .
H66C H -0.1845 0.8264 0.1006 0.060 Uiso 1 1 calc R . .
C67 C 0.0044(3) 0.84398(14) 0.0997(2) 0.0341(10) Uani 1 1 d . . .
H67A H -0.0244 0.8202 0.0690 0.051 Uiso 1 1 calc R . .
H67B H 0.0764 0.8397 0.1185 0.051 Uiso 1 1 calc R . .
H67C H -0.0084 0.8709 0.0741 0.051 Uiso 1 1 calc R . .
C71 C 0.0108(3) 0.77005(11) 0.3883(2) 0.0243(8) Uani 1 1 d . B .
H71 H 0.0437 0.7972 0.4091 0.029 Uiso 1 1 calc R . .
C72 C -0.0929(3) 0.76815(14) 0.3991(2) 0.0370(11) Uani 1 1 d . . .
H72A H -0.1298 0.7943 0.3811 0.056 Uiso 1 1 calc R B .
H72B H -0.0856 0.7657 0.4480 0.056 Uiso 1 1 calc R . .
H72C H -0.1292 0.7432 0.3750 0.056 Uiso 1 1 calc R . .
C73 C 0.0719(3) 0.73240(12) 0.4274(2) 0.0321(10) Uani 1 1 d . . .
H73A H 0.0338 0.7058 0.4149 0.048 Uiso 1 1 calc R B .
H73B H 0.0864 0.7373 0.4767 0.048 Uiso 1 1 calc R . .
H73C H 0.1343 0.7301 0.4157 0.048 Uiso 1 1 calc R . .
C74 C 0.1157(2) 0.94049(10) 0.43320(19) 0.0177(7) Uani 1 1 d . A .
C75 C 0.1070(3) 0.98503(11) 0.42187(18) 0.0186(7) Uani 1 1 d . . .
C76 C 0.1738(3) 1.01223(12) 0.46679(19) 0.0231(8) Uani 1 1 d . A .
H76 H 0.1669 1.0422 0.4592 0.028 Uiso 1 1 calc R . .
C77 C 0.2486(3) 0.99773(12) 0.5212(2) 0.0259(8) Uani 1 1 d . . .
C78 C 0.2559(3) 0.95358(12) 0.53283(19) 0.0239(8) Uani 1 1 d . A .
H78 H 0.3073 0.9429 0.5706 0.029 Uiso 1 1 calc R . .
C79 C 0.1898(3) 0.92472(11) 0.49061(19) 0.0205(8) Uani 1 1 d . . .
C80 C 0.0270(3) 1.00593(11) 0.36415(19) 0.0209(8) Uani 1 1 d . . .
H80 H -0.0095 0.9829 0.3327 0.025 Uiso 1 1 calc R . .
C81 C -0.0480(3) 1.02975(13) 0.3928(2) 0.0318(9) Uani 1 1 d . . .
H81A H -0.1023 1.0410 0.3548 0.048 Uiso 1 1 calc R . .
H81B H -0.0143 1.0534 0.4219 0.048 Uiso 1 1 calc R . .
H81C H -0.0750 1.0099 0.4198 0.048 Uiso 1 1 calc R . .
C82 C 0.0702(3) 1.03725(12) 0.3226(2) 0.0265(9) Uani 1 1 d . . .
H82A H 0.1193 1.0224 0.3054 0.040 Uiso 1 1 calc R . .
H82B H 0.1025 1.0611 0.3520 0.040 Uiso 1 1 calc R . .
H82C H 0.0166 1.0483 0.2840 0.040 Uiso 1 1 calc R . .
C83 C 0.3193(4) 1.02968(16) 0.5677(2) 0.0240(12) Uani 0.874(11) 1 d P A 1
H83 H 0.2949 1.0591 0.5520 0.029 Uiso 0.874(11) 1 calc PR A 1
C84 C 0.3211(3) 1.02562(15) 0.6420(2) 0.0285(14) Uani 0.874(11) 1 d P A 1
H84A H 0.2536 1.0293 0.6455 0.043 Uiso 0.874(11) 1 calc PR A 1
H84B H 0.3647 1.0477 0.6693 0.043 Uiso 0.874(11) 1 calc PR A 1
H84C H 0.3461 0.9973 0.6592 0.043 Uiso 0.874(11) 1 calc PR A 1
C85 C 0.4233(3) 1.02483(16) 0.5590(3) 0.0282(13) Uani 0.874(11) 1 d P A 1
H85A H 0.4198 1.0298 0.5110 0.042 Uiso 0.874(11) 1 calc PR A 1
H85B H 0.4482 0.9959 0.5724 0.042 Uiso 0.874(11) 1 calc PR A 1
H85C H 0.4684 1.0458 0.5880 0.042 Uiso 0.874(11) 1 calc PR A 1
C831 C 0.359(3) 1.0163(11) 0.5677(16) 0.016(8) Uiso 0.126(11) 1 d P A 2
H831 H 0.3994 0.9938 0.5983 0.019 Uiso 0.126(11) 1 calc PR A 2
C841 C 0.316(2) 1.0482(12) 0.607(2) 0.030(10) Uiso 0.126(11) 1 d P A 2
H84D H 0.3697 1.0623 0.6413 0.046 Uiso 0.126(11) 1 calc PR A 2
H84E H 0.2722 1.0333 0.6287 0.046 Uiso 0.126(11) 1 calc PR A 2
H84F H 0.2769 1.0697 0.5747 0.046 Uiso 0.126(11) 1 calc PR A 2
C851 C 0.419(3) 1.0414(13) 0.530(2) 0.034(10) Uiso 0.126(11) 1 d P A 2
H85D H 0.4765 1.0544 0.5627 0.051 Uiso 0.126(11) 1 calc PR A 2
H85E H 0.3769 1.0639 0.5022 0.051 Uiso 0.126(11) 1 calc PR A 2
H85F H 0.4411 1.0220 0.4995 0.051 Uiso 0.126(11) 1 calc PR A 2
C86 C 0.1955(3) 0.87732(11) 0.51049(19) 0.0214(8) Uani 1 1 d . A .
H86 H 0.1811 0.8603 0.4673 0.026 Uiso 1 1 calc R . .
C87 C 0.1152(3) 0.86594(12) 0.5448(2) 0.0317(10) Uani 1 1 d . . .
H87A H 0.0496 0.8741 0.5146 0.048 Uiso 1 1 calc R A .
H87B H 0.1283 0.8814 0.5882 0.048 Uiso 1 1 calc R . .
H87C H 0.1164 0.8351 0.5535 0.048 Uiso 1 1 calc R . .
C88 C 0.2972(3) 0.86326(13) 0.5561(2) 0.0286(9) Uani 1 1 d . . .
H88A H 0.2987 0.8320 0.5603 0.043 Uiso 1 1 calc R A .
H88B H 0.3094 0.8761 0.6016 0.043 Uiso 1 1 calc R . .
H88C H 0.3488 0.8726 0.5360 0.043 Uiso 1 1 calc R . .
C100 C 0.2695(2) 0.94359(11) 0.3493(2) 0.0181(7) Uani 1 1 d . . .
H100 H 0.277(3) 0.9600(12) 0.388(2) 0.022 Uiso 1 1 d . . .
C101 C 0.3054(2) 0.95933(10) 0.30014(18) 0.0166(7) Uani 1 1 d . . .
C102 C 0.3557(3) 1.00092(11) 0.30439(19) 0.0200(8) Uani 1 1 d . . .
C103 C 0.4238(3) 1.00893(12) 0.26821(19) 0.0236(8) Uani 1 1 d . . .
H103 H 0.4336 0.9880 0.2371 0.028 Uiso 1 1 calc R . .
C104 C 0.4774(3) 1.04684(13) 0.2767(2) 0.0306(9) Uani 1 1 d . . .
H104 H 0.5234 1.0514 0.2515 0.037 Uiso 1 1 calc R . .
C105 C 0.4647(3) 1.07771(12) 0.3210(2) 0.0342(10) Uani 1 1 d . . .
H105 H 0.5020 1.1035 0.3268 0.041 Uiso 1 1 calc R . .
C106 C 0.3968(3) 1.07088(12) 0.3573(2) 0.0342(10) Uani 1 1 d . . .
H106 H 0.3873 1.0921 0.3880 0.041 Uiso 1 1 calc R . .
C107 C 0.3429(3) 1.03319(11) 0.3488(2) 0.0270(9) Uani 1 1 d . . .
H107 H 0.2962 1.0290 0.3736 0.032 Uiso 1 1 calc R . .
C68 C -0.0178(4) 0.68706(17) 0.1680(4) 0.0304(16) Uani 0.796(15) 1 d PD B 1
H68 H 0.0152 0.6931 0.1319 0.037 Uiso 0.796(15) 1 calc PR B 1
C47 C 0.1544(6) 1.10909(15) 0.1444(3) 0.0316(15) Uani 0.813(12) 1 d P C 1
H47 H 0.0850 1.1115 0.1474 0.038 Uiso 0.813(12) 1 calc PR C 1
C48 C 0.1591(8) 1.1357(2) 0.0854(4) 0.0448(19) Uani 0.813(12) 1 d P C 1
H48A H 0.1058 1.1271 0.0446 0.067 Uiso 0.813(12) 1 calc PR C 1
H48B H 0.2236 1.1316 0.0772 0.067 Uiso 0.813(12) 1 calc PR C 1
H48C H 0.1508 1.1659 0.0953 0.067 Uiso 0.813(12) 1 calc PR C 1
C49 C 0.2219(6) 1.12303(19) 0.2120(4) 0.063(3) Uani 0.813(12) 1 d P C 1
H49A H 0.2912 1.1206 0.2117 0.095 Uiso 0.813(12) 1 calc PR C 1
H49B H 0.2113 1.1048 0.2481 0.095 Uiso 0.813(12) 1 calc PR C 1
H49C H 0.2074 1.1528 0.2204 0.095 Uiso 0.813(12) 1 calc PR C 1
C69 C -0.1235(5) 0.67437(19) 0.1321(4) 0.051(2) Uani 0.796(15) 1 d PD B 1
H69A H -0.1574 0.6979 0.1027 0.077 Uiso 0.796(15) 1 calc PR B 1
H69B H -0.1581 0.6681 0.1662 0.077 Uiso 0.796(15) 1 calc PR B 1
H69C H -0.1240 0.6488 0.1042 0.077 Uiso 0.796(15) 1 calc PR B 1
C70 C 0.0393(7) 0.6509(3) 0.2118(6) 0.053(3) Uani 0.796(15) 1 d PD B 1
H70A H 0.0390 0.6258 0.1830 0.080 Uiso 0.796(15) 1 calc PR B 1
H70B H 0.0077 0.6436 0.2471 0.080 Uiso 0.796(15) 1 calc PR B 1
H70C H 0.1081 0.6600 0.2336 0.080 Uiso 0.796(15) 1 calc PR B 1
C200 C 0.7083(6) 0.9714(3) 0.1893(5) 0.053(2) Uani 0.599(5) 1 d PDU D 1
H20A H 0.6586 0.9704 0.1442 0.080 Uiso 0.599(5) 1 calc PR D 1
H20B H 0.6754 0.9670 0.2249 0.080 Uiso 0.599(5) 1 calc PR D 1
H20C H 0.7577 0.9488 0.1924 0.080 Uiso 0.599(5) 1 calc PR D 1
C201 C 0.7581(6) 1.0135(3) 0.1991(4) 0.0431(18) Uani 0.599(5) 1 d PDU D 1
H20D H 0.8175 1.0124 0.2396 0.052 Uiso 0.599(5) 1 calc PR D 1
H20E H 0.7805 1.0202 0.1587 0.052 Uiso 0.599(5) 1 calc PR D 1
O202 O 0.6936(5) 1.0463(2) 0.2081(4) 0.0449(15) Uani 0.599(5) 1 d PDU D 1
C203 C 0.7363(10) 1.0862(5) 0.2081(7) 0.050(3) Uani 0.599(5) 1 d PDU D 1
H20H H 0.7416 1.0928 0.1619 0.060 Uiso 0.599(5) 1 calc PR D 1
H20I H 0.8040 1.0866 0.2409 0.060 Uiso 0.599(5) 1 calc PR D 1
C204 C 0.6698(7) 1.1199(3) 0.2289(5) 0.051(2) Uani 0.599(5) 1 d PDU D 1
H20J H 0.6980 1.1485 0.2281 0.077 Uiso 0.599(5) 1 calc PR D 1
H20K H 0.6667 1.1137 0.2752 0.077 Uiso 0.599(5) 1 calc PR D 1
H20L H 0.6026 1.1189 0.1967 0.077 Uiso 0.599(5) 1 calc PR D 1
C681 C -0.0440(16) 0.6802(7) 0.1870(10) 0.024(6) Uiso 0.204(15) 1 d PD B 2
H68A H -0.0910 0.6677 0.2101 0.029 Uiso 0.204(15) 1 calc PR B 2
C471 C 0.205(2) 1.1081(7) 0.1562(12) 0.018(6) Uiso 0.187(12) 1 d P C 2
H471 H 0.2751 1.1073 0.1873 0.022 Uiso 0.187(12) 1 calc PR C 2
C481 C 0.200(3) 1.1389(12) 0.096(2) 0.042(10) Uiso 0.187(12) 1 d P C 2
H48D H 0.2680 1.1448 0.0946 0.063 Uiso 0.187(12) 1 calc PR C 2
H48E H 0.1687 1.1657 0.1034 0.063 Uiso 0.187(12) 1 calc PR C 2
H48F H 0.1616 1.1257 0.0534 0.063 Uiso 0.187(12) 1 calc PR C 2
C491 C 0.1358(16) 1.1204(6) 0.1974(11) 0.025(6) Uiso 0.187(12) 1 d P C 2
H49D H 0.0669 1.1147 0.1704 0.037 Uiso 0.187(12) 1 calc PR C 2
H49E H 0.1435 1.1510 0.2087 0.037 Uiso 0.187(12) 1 calc PR C 2
H49F H 0.1520 1.1036 0.2397 0.037 Uiso 0.187(12) 1 calc PR C 2
C691 C -0.087(2) 0.6813(10) 0.1098(10) 0.052(8) Uiso 0.204(15) 1 d PD B 2
H69D H -0.1016 0.6520 0.0925 0.079 Uiso 0.204(15) 1 calc PR B 2
H69E H -0.0379 0.6941 0.0899 0.079 Uiso 0.204(15) 1 calc PR B 2
H69F H -0.1476 0.6984 0.0972 0.079 Uiso 0.204(15) 1 calc PR B 2
C701 C 0.0576(16) 0.6584(11) 0.2078(15) 0.016(7) Uiso 0.204(15) 1 d PD B 2
H70D H 0.1028 0.6739 0.1878 0.025 Uiso 0.204(15) 1 calc PR B 2
H70E H 0.0504 0.6288 0.1912 0.025 Uiso 0.204(15) 1 calc PR B 2
H70F H 0.0848 0.6585 0.2578 0.025 Uiso 0.204(15) 1 calc PR B 2
C210 C 0.5000(11) 1.1548(4) 0.1830(7) 0.062(3) Uani 0.401(5) 1 d PDU D 2
H21A H 0.4740 1.1466 0.1347 0.093 Uiso 0.401(5) 1 calc PR D 2
H21B H 0.4919 1.1856 0.1876 0.093 Uiso 0.401(5) 1 calc PR D 2
H21C H 0.4634 1.1394 0.2096 0.093 Uiso 0.401(5) 1 calc PR D 2
C211 C 0.6084(10) 1.1434(4) 0.2090(7) 0.054(3) Uani 0.401(5) 1 d PDU D 2
H21D H 0.6466 1.1608 0.1851 0.064 Uiso 0.401(5) 1 calc PR D 2
H21E H 0.6339 1.1497 0.2585 0.064 Uiso 0.401(5) 1 calc PR D 2
O212 O 0.6206(6) 1.0999(3) 0.1976(4) 0.0458(19) Uani 0.401(5) 1 d PDU D 2
C213 C 0.7241(15) 1.0884(8) 0.2218(12) 0.049(3) Uani 0.401(5) 1 d PDU D 2
H21H H 0.7498 1.0914 0.2722 0.059 Uiso 0.401(5) 1 calc PR D 2
H21I H 0.7643 1.1066 0.2006 0.059 Uiso 0.401(5) 1 calc PR D 2
C214 C 0.7272(12) 1.0412(5) 0.2002(10) 0.0449(15) Uani 0.401(5) 1 d PD D 2
H21J H 0.6899 1.0381 0.1518 0.067 Uiso 0.401(5) 1 calc PR D 2
H21K H 0.6973 1.0231 0.2279 0.067 Uiso 0.401(5) 1 calc PR D 2
H21L H 0.7964 1.0325 0.2072 0.067 Uiso 0.401(5) 1 calc PR D 2

loop_
_atom_site_aniso_label
_atom_site_aniso_U_11
_atom_site_aniso_U_22
_atom_site_aniso_U_33
_atom_site_aniso_U_23
_atom_site_aniso_U_13
_atom_site_aniso_U_12
Sn1 0.01069(11) 0.01714(12) 0.01337(12) 0.00110(9) 0.00363(9) -0.00104(9)
C1 0.0104(16) 0.0195(17) 0.0163(18) 0.0003(14) 0.0040(14) -0.0029(13)
Sn2 0.00945(11) 0.01551(11) 0.01589(13) 0.00047(9) 0.00527(9) -0.00058(8)
C2 0.0148(17) 0.0261(18) 0.0155(19) -0.0006(15) 0.0050(14) -0.0047(14)
C3 0.0150(17) 0.032(2) 0.021(2) -0.0025(16) 0.0097(15) -0.0043(15)
C4 0.0096(16) 0.0296(19) 0.025(2) 0.0002(16) 0.0046(15) 0.0002(14)
C5 0.0093(16) 0.0262(18) 0.0182(19) 0.0036(15) 0.0034(14) -0.0006(13)
C6 0.0127(17) 0.035(2) 0.021(2) 0.0095(16) 0.0049(15) 0.0037(15)
C7 0.0113(17) 0.0268(19) 0.021(2) 0.0045(15) 0.0053(15) 0.0015(14)
C8 0.0170(18) 0.0272(19) 0.026(2) 0.0091(16) 0.0061(16) 0.0066(15)
C9 0.0210(19) 0.0240(19) 0.030(2) 0.0082(16) 0.0118(17) 0.0006(15)
C10 0.0140(17) 0.0250(19) 0.025(2) 0.0017(15) 0.0086(16) -0.0010(14)
C11 0.0116(16) 0.0202(17) 0.0193(19) 0.0009(14) 0.0078(14) 0.0020(13)
C12 0.0150(17) 0.0208(17) 0.0131(18) 0.0028(14) 0.0047(14) -0.0004(13)
O13 0.0128(11) 0.0228(12) 0.0163(13) 0.0030(10) 0.0082(10) -0.0003(9)
C14 0.0080(15) 0.0237(18) 0.0171(19) -0.0016(14) 0.0045(14) -0.0048(13)
C15 0.0184(19) 0.050(3) 0.021(2) 0.0056(18) 0.0008(16) -0.0075(17)
C16 0.019(2) 0.047(3) 0.037(3) 0.020(2) 0.0134(19) 0.0106(17)
C17 0.0263(19) 0.0206(17) 0.0102(18) 0.0037(14) 0.0109(15) -0.0015(14)
C18 0.0238(19) 0.0188(17) 0.0169(19) 0.0044(14) 0.0117(16) -0.0001(14)
C19 0.0244(19) 0.0221(18) 0.0135(19) -0.0036(14) 0.0010(15) 0.0006(15)
C20 0.0243(19) 0.0249(19) 0.019(2) -0.0026(16) -0.0022(16) 0.0004(15)
C21 0.0213(19) 0.0223(18) 0.021(2) 0.0050(15) 0.0003(16) 0.0053(14)
C22 0.0181(17) 0.0206(18) 0.0166(19) 0.0033(14) 0.0062(15) -0.0003(14)
C23 0.0168(17) 0.0215(18) 0.0138(18) -0.0016(14) -0.0010(14) 0.0027(14)
C24 0.0231(19) 0.0170(17) 0.0176(19) -0.0029(14) 0.0009(15) -0.0011(14)
C25 0.028(2) 0.0169(18) 0.027(2) 0.0041(15) 0.0045(17) 0.0017(15)
C26 0.022(2) 0.0209(18) 0.033(2) -0.0033(16) 0.0034(17) 0.0035(15)
C27 0.0231(19) 0.0245(19) 0.024(2) -0.0039(16) 0.0078(17) 0.0011(15)
C28 0.0234(19) 0.0217(18) 0.0148(19) -0.0040(14) 0.0034(15) 0.0007(14)
C29 0.027(2) 0.0191(18) 0.024(2) 0.0009(15) 0.0089(17) 0.0018(15)
C30 0.049(3) 0.033(2) 0.025(2) 0.0007(18) 0.015(2) 0.0015(19)
C31 0.034(2) 0.042(2) 0.035(3) -0.006(2) 0.012(2) -0.0126(19)
C32 0.028(2) 0.028(2) 0.040(3) -0.0007(18) 0.0068(19) 0.0075(17)
C33 0.037(2) 0.025(2) 0.054(3) 0.000(2) 0.013(2) 0.0090(18)
C34 0.033(3) 0.037(3) 0.073(4) -0.010(2) -0.003(2) 0.014(2)
C35 0.030(2) 0.028(2) 0.025(2) 0.0036(16) 0.0108(18) 0.0047(16)
C37 0.033(2) 0.043(2) 0.029(2) 0.0056(19) 0.016(2) -0.0029(18)
C36 0.056(3) 0.055(3) 0.022(2) 0.008(2) 0.005(2) -0.002(2)
C38 0.028(2) 0.0207(18) 0.0093(18) 0.0039(14) 0.0001(15) 0.0025(15)
C39 0.034(2) 0.0195(18) 0.017(2) 0.0022(15) 0.0061(17) 0.0039(15)
C40 0.052(3) 0.0213(19) 0.026(2) 0.0001(16) 0.019(2) 0.0065(18)
C41 0.061(3) 0.020(2) 0.024(2) -0.0007(17) 0.014(2) 0.0020(19)
C42 0.045(3) 0.0223(19) 0.024(2) 0.0037(16) 0.0042(19) -0.0085(17)
C43 0.031(2) 0.0232(19) 0.016(2) 0.0038(15) 0.0019(16) -0.0012(16)
C44 0.028(2) 0.0231(19) 0.021(2) 0.0016(15) 0.0090(17) 0.0075(15)
C45 0.034(2) 0.032(2) 0.026(2) 0.0007(17) 0.0142(19) 0.0076(17)
C46 0.038(2) 0.034(2) 0.030(2) 0.0016(18) 0.009(2) 0.0030(18)
C50 0.026(2) 0.0237(19) 0.032(2) 0.0065(17) 0.0049(18) -0.0026(15)
C51 0.039(3) 0.057(3) 0.030(3) 0.008(2) 0.009(2) -0.020(2)
C52 0.030(2) 0.043(2) 0.032(2) -0.0051(19) 0.013(2) -0.0010(18)
C53 0.0095(15) 0.0168(16) 0.0223(19) 0.0034(14) 0.0080(14) 0.0018(12)
C55 0.0113(17) 0.0210(18) 0.034(2) -0.0008(16) 0.0052(16) -0.0008(14)
C54 0.0116(16) 0.0160(16) 0.0195(19) 0.0039(14) 0.0047(14) 0.0025(13)
C56 0.0121(17) 0.0224(18) 0.045(3) -0.0009(17) 0.0135(17) 0.0014(14)
C57 0.0171(18) 0.0195(18) 0.034(2) -0.0024(16) 0.0139(17) 0.0014(14)
C58 0.0186(17) 0.0138(16) 0.023(2) 0.0037(14) 0.0111(15) 0.0010(13)
C59 0.0064(15) 0.0172(17) 0.031(2) -0.0024(15) 0.0032(15) -0.0013(12)
C60 0.0110(17) 0.0244(19) 0.032(2) -0.0031(16) 0.0044(16) -0.0014(14)
C61 0.022(2) 0.031(2) 0.025(2) -0.0089(17) -0.0001(17) 0.0008(16)
C62 0.025(2) 0.023(2) 0.042(3) -0.0106(18) -0.0026(19) 0.0024(16)
C63 0.021(2) 0.0159(18) 0.048(3) 0.0014(17) 0.0004(19) 0.0015(14)
C64 0.0070(16) 0.0188(18) 0.034(2) -0.0003(16) 0.0005(15) -0.0006(13)
C65 0.0220(19) 0.028(2) 0.027(2) -0.0011(17) 0.0066(17) -0.0003(15)
C66 0.027(2) 0.041(2) 0.050(3) 0.017(2) 0.008(2) 0.0067(19)
C67 0.030(2) 0.038(2) 0.034(3) -0.0048(19) 0.0092(19) -0.0045(18)
C71 0.0153(18) 0.0201(18) 0.036(2) 0.0060(16) 0.0054(17) 0.0001(14)
C72 0.020(2) 0.043(2) 0.049(3) 0.015(2) 0.013(2) 0.0005(18)
C73 0.023(2) 0.025(2) 0.042(3) 0.0097(18) 0.0013(19) -0.0015(16)
C74 0.0179(17) 0.0170(17) 0.024(2) -0.0022(14) 0.0143(15) -0.0009(13)
C75 0.0206(18) 0.0205(17) 0.020(2) -0.0032(15) 0.0142(16) -0.0026(14)
C76 0.028(2) 0.0219(18) 0.024(2) -0.0015(15) 0.0145(17) -0.0041(15)
C77 0.025(2) 0.030(2) 0.025(2) -0.0022(17) 0.0111(17) -0.0094(16)
C78 0.0188(19) 0.033(2) 0.020(2) 0.0014(16) 0.0065(16) -0.0039(15)
C79 0.0196(18) 0.0255(19) 0.021(2) -0.0006(15) 0.0135(16) -0.0038(14)
C80 0.0262(19) 0.0186(17) 0.023(2) -0.0015(15) 0.0147(17) 0.0000(14)
C81 0.032(2) 0.027(2) 0.042(3) -0.0024(18) 0.019(2) 0.0079(17)
C82 0.033(2) 0.0219(19) 0.027(2) 0.0032(16) 0.0119(18) -0.0013(16)
C83 0.018(2) 0.021(2) 0.031(3) -0.003(2) 0.003(2) 0.001(2)
C84 0.022(2) 0.031(3) 0.029(3) -0.013(2) 0.004(2) 0.0000(18)
C85 0.020(3) 0.026(2) 0.037(3) -0.001(2) 0.006(2) -0.0050(18)
C86 0.0221(19) 0.0224(18) 0.023(2) 0.0017(15) 0.0116(16) 0.0005(14)
C87 0.041(2) 0.025(2) 0.039(3) 0.0063(18) 0.028(2) 0.0023(17)
C88 0.031(2) 0.032(2) 0.021(2) 0.0032(17) 0.0040(17) 0.0051(17)
C100 0.0133(17) 0.0165(17) 0.024(2) -0.0034(15) 0.0046(15) 0.0004(13)
C101 0.0147(17) 0.0175(17) 0.0177(19) -0.0026(14) 0.0051(15) -0.0019(13)
C102 0.0162(18) 0.0233(18) 0.0186(19) 0.0055(15) 0.0022(15) -0.0020(14)
C103 0.0242(19) 0.027(2) 0.020(2) 0.0012(16) 0.0068(16) -0.0054(15)
C104 0.030(2) 0.033(2) 0.029(2) 0.0055(18) 0.0087(18) -0.0118(17)
C105 0.032(2) 0.0208(19) 0.048(3) 0.0028(19) 0.009(2) -0.0104(16)
C106 0.035(2) 0.021(2) 0.047(3) -0.0056(18) 0.012(2) -0.0022(17)
C107 0.025(2) 0.0201(18) 0.039(2) -0.0008(17) 0.0147(19) -0.0013(15)
C68 0.033(3) 0.023(3) 0.036(4) -0.008(2) 0.012(3) -0.006(2)
C47 0.031(4) 0.021(3) 0.040(4) -0.003(2) 0.006(3) 0.002(2)
C48 0.068(6) 0.022(3) 0.043(4) 0.006(3) 0.015(4) 0.010(4)
C49 0.087(6) 0.032(3) 0.054(5) -0.016(3) -0.005(4) 0.014(3)
C69 0.046(4) 0.030(3) 0.066(5) -0.022(3) -0.002(4) -0.004(3)
C70 0.049(5) 0.026(5) 0.082(7) -0.020(4) 0.014(5) 0.007(4)
C200 0.043(5) 0.066(5) 0.047(5) -0.009(4) 0.009(4) -0.004(4)
C201 0.036(4) 0.063(4) 0.030(4) -0.004(4) 0.008(3) -0.005(3)
O202 0.035(4) 0.068(3) 0.035(3) -0.003(2) 0.016(3) -0.010(3)
C203 0.038(4) 0.070(4) 0.039(5) 0.006(4) 0.009(4) -0.015(3)
C204 0.058(5) 0.060(5) 0.035(5) 0.000(4) 0.013(4) -0.017(4)
C210 0.093(8) 0.056(7) 0.049(8) 0.005(6) 0.040(7) 0.003(6)
C211 0.068(6) 0.061(5) 0.034(6) 0.000(5) 0.018(5) -0.020(5)
O212 0.042(4) 0.065(4) 0.034(4) 0.003(3) 0.017(3) -0.021(3)
C213 0.041(5) 0.072(5) 0.038(6) 0.001(5) 0.018(5) -0.017(4)
C214 0.035(4) 0.068(3) 0.035(3) -0.003(2) 0.016(3) -0.010(3)

loop_
_atom_type_symbol
_atom_type_description
_atom_type_scat_dispersion_real
_atom_type_scat_dispersion_imag
_atom_type_scat_source
C C 0.0033 0.0016 'International Tables Vol C Tables 4.2.6.8 and 6.1.1.4'
H H 0.0000 0.0000 'International Tables Vol C Tables 4.2.6.8 and 6.1.1.4'
O O 0.0106 0.0060 'International Tables Vol C Tables 4.2.6.8 and 6.1.1.4'
Sn Sn -0.6537 1.4246 'International Tables Vol C Tables 4.2.6.8 and 6.1.1.4'

loop_
_geom_angle_atom_site_label_1
_geom_angle_atom_site_label_2
_geom_angle_atom_site_label_3
_geom_angle
C17 Sn1 C1 107.62(13)
C17 Sn1 C101 132.89(13)
C1 Sn1 C101 103.75(13)
C17 Sn1 Sn2 128.97(9)
C1 Sn1 Sn2 107.63(9)
C101 Sn1 Sn2 70.08(9)
C14 C1 C2 115.9(3)
C14 C1 Sn1 115.6(2)
C2 C1 Sn1 127.8(3)
C100 Sn2 C11 113.69(13)
C100 Sn2 C53 108.40(12)
C11 Sn2 C53 109.41(12)
C100 Sn2 Sn1 67.69(10)
C11 Sn2 Sn1 107.99(8)
C53 Sn2 Sn1 140.06(9)
C3 C2 C1 120.2(3)
C2 C3 C4 121.0(3)
C3 C4 C5 120.9(3)
C14 C5 C4 115.5(3)
C14 C5 C6 118.1(3)
C4 C5 C6 126.4(3)
C16 C6 C5 111.7(3)
C16 C6 C7 111.3(3)
C5 C6 C7 106.7(3)
C16 C6 C15 109.6(3)
C5 C6 C15 108.8(3)
C7 C6 C15 108.7(3)
C12 C7 C8 116.2(3)
C12 C7 C6 117.7(3)
C8 C7 C6 126.1(3)
C7 C8 C9 120.3(3)
C10 C9 C8 120.8(3)
C9 C10 C11 121.1(3)
C12 C11 C10 115.4(3)
C12 C11 Sn2 112.4(2)
C10 C11 Sn2 131.5(2)
C7 C12 O13 119.4(3)
C7 C12 C11 126.2(3)
O13 C12 C11 114.3(3)
C12 O13 C14 113.1(2)
C1 C14 C5 125.9(3)
C1 C14 O13 115.1(3)
C5 C14 O13 118.9(3)
C22 C17 C18 115.5(3)
C22 C17 Sn1 119.1(2)
C18 C17 Sn1 124.2(2)
C19 C18 C17 120.1(3)
C19 C18 C23 115.0(3)
C17 C18 C23 124.6(3)
C18 C19 C20 122.0(3)
C21 C20 C19 119.1(3)
C20 C21 C22 120.7(3)
C21 C22 C17 121.5(3)
C21 C22 C38 116.5(3)
C17 C22 C38 121.8(3)
C24 C23 C28 119.1(3)
C24 C23 C18 123.7(3)
C28 C23 C18 116.8(3)
C23 C24 C25 119.3(3)
C23 C24 C29 121.1(3)
C25 C24 C29 119.2(3)
C26 C25 C24 122.6(3)
C27 C26 C25 117.2(3)
C27 C26 C32 119.6(4)
C25 C26 C32 123.1(4)
C26 C27 C28 122.9(3)
C27 C28 C23 118.8(3)
C27 C28 C35 118.5(3)
C23 C28 C35 122.6(3)
C24 C29 C31 109.2(3)
C24 C29 C30 113.9(3)
C31 C29 C30 110.1(3)
C34 C32 C33 112.2(4)
C34 C32 C26 111.7(3)
C33 C32 C26 112.7(3)
C36 C35 C28 112.0(3)
C36 C35 C37 109.3(3)
C28 C35 C37 113.3(3)
C39 C38 C43 119.7(3)
C39 C38 C22 121.3(3)
C43 C38 C22 118.7(3)
C40 C39 C38 119.5(4)
C40 C39 C44 119.4(3)
C38 C39 C44 121.0(3)
C41 C40 C39 122.0(4)
C40 C41 C42 117.9(4)
C40 C41 C47 118.2(4)
C42 C41 C47 123.9(4)
C40 C41 C471 138.2(10)
C42 C41 C471 102.0(10)
C43 C42 C41 122.8(4)
C42 C43 C38 118.1(4)
C42 C43 C50 120.6(3)
C38 C43 C50 121.2(3)
C39 C44 C46 110.5(3)
C39 C44 C45 112.8(3)
C46 C44 C45 110.3(3)
C52 C50 C43 111.5(3)
C52 C50 C51 108.4(3)
C43 C50 C51 114.3(3)
C54 C53 C58 118.6(3)
C54 C53 Sn2 124.3(2)
C58 C53 Sn2 116.9(2)
C56 C55 C54 122.0(3)
C55 C54 C53 119.0(3)
C55 C54 C59 113.2(3)
C53 C54 C59 127.5(3)
C55 C56 C57 119.1(3)
C56 C57 C58 121.1(3)
C57 C58 C53 119.7(3)
C57 C58 C74 114.5(3)
C53 C58 C74 125.7(3)
C64 C59 C60 118.6(3)
C64 C59 C54 118.3(3)
C60 C59 C54 122.1(3)
C61 C60 C59 119.4(3)
C61 C60 C65 118.7(4)
C59 C60 C65 121.8(3)
C62 C61 C60 123.0(4)
C61 C62 C63 117.3(4)
C61 C62 C68 117.3(5)
C63 C62 C68 125.3(4)
C61 C62 C681 133.8(8)
C63 C62 C681 106.7(8)
C62 C63 C64 122.4(4)
C63 C64 C59 119.1(4)
C63 C64 C71 118.5(3)
C59 C64 C71 122.2(3)
C60 C65 C67 113.1(3)
C60 C65 C66 109.8(3)
C67 C65 C66 109.0(3)
C64 C71 C73 113.4(3)
C64 C71 C72 111.4(3)
C73 C71 C72 107.6(3)
C79 C74 C75 119.3(3)
C79 C74 C58 120.8(3)
C75 C74 C58 119.8(3)
C76 C75 C74 119.0(3)
C76 C75 C80 116.9(3)
C74 C75 C80 124.1(3)
C77 C76 C75 122.9(3)
C76 C77 C78 117.8(3)
C76 C77 C83 119.7(4)
C78 C77 C83 122.5(4)
C76 C77 C831 135.6(12)
C78 C77 C831 103.7(13)
C79 C78 C77 122.0(4)
C78 C79 C74 118.9(3)
C78 C79 C86 119.1(3)
C74 C79 C86 121.9(3)
C75 C80 C82 112.4(3)
C75 C80 C81 110.2(3)
C82 C80 C81 109.3(3)
C84 C83 C77 112.6(4)
C84 C83 C85 112.0(5)
C77 C83 C85 109.3(4)
C841 C831 C851 107(3)
C841 C831 C77 95(2)
C851 C831 C77 117(2)
C88 C86 C79 114.1(3)
C88 C86 C87 109.7(3)
C79 C86 C87 110.9(3)
C101 C100 Sn2 114.7(3)
C100 C101 C102 124.0(3)
C100 C101 Sn1 106.7(2)
C102 C101 Sn1 127.2(2)
C103 C102 C107 117.1(3)
C103 C102 C101 121.4(3)
C107 C102 C101 121.4(3)
C104 C103 C102 121.3(4)
C105 C104 C103 120.7(4)
C104 C105 C106 119.4(4)
C107 C106 C105 120.1(4)
C106 C107 C102 121.4(4)
C69 C68 C70 111.5(7)
C69 C68 C62 110.0(5)
C70 C68 C62 113.0(6)
C48 C47 C49 115.0(6)
C48 C47 C41 111.3(5)
C49 C47 C41 110.1(5)
O202 C201 C200 111.4(7)
C203 O202 C201 110.9(8)
O202 C203 C204 108.3(10)
C691 C681 C701 110.4(17)
C691 C681 C62 105(2)
C701 C681 C62 102(2)
C491 C471 C481 113(2)
C491 C471 C41 103.0(16)
C481 C471 C41 113(2)
O212 C211 C210 109.4(10)
C211 O212 C213 110.4(13)
O212 C213 C214 104.6(15)

loop_
_geom_bond_atom_site_label_1
_geom_bond_atom_site_label_2
_geom_bond_distance
Sn1 C17 2.154(3)
Sn1 C1 2.162(3)
Sn1 C101 2.191(3)
Sn1 Sn2 2.8983(3)
C1 C14 1.383(5)
C1 C2 1.401(5)
Sn2 C100 2.155(3)
Sn2 C11 2.172(3)
Sn2 C53 2.202(3)
C2 C3 1.383(5)
C3 C4 1.388(5)
C4 C5 1.395(5)
C5 C14 1.386(5)
C5 C6 1.533(5)
C6 C16 1.532(5)
C6 C7 1.540(5)
C6 C15 1.544(6)
C7 C12 1.381(5)
C7 C8 1.393(5)
C8 C9 1.399(5)
C9 C10 1.385(5)
C10 C11 1.394(5)
C11 C12 1.392(4)
C12 O13 1.390(4)
O13 C14 1.390(4)
C17 C22 1.428(5)
C17 C18 1.447(5)
C18 C19 1.386(5)
C18 C23 1.511(5)
C19 C20 1.386(5)
C20 C21 1.380(5)
C21 C22 1.399(5)
C22 C38 1.502(5)
C23 C24 1.399(5)
C23 C28 1.422(5)
C24 C25 1.399(5)
C24 C29 1.525(5)
C25 C26 1.386(5)
C26 C27 1.384(5)
C26 C32 1.528(5)
C27 C28 1.392(5)
C28 C35 1.527(5)
C29 C31 1.526(5)
C29 C30 1.530(5)
C32 C34 1.494(6)
C32 C33 1.513(6)
C35 C36 1.526(6)
C35 C37 1.534(5)
C38 C39 1.406(5)
C38 C43 1.419(5)
C39 C40 1.394(5)
C39 C44 1.524(5)
C40 C41 1.378(6)
C41 C42 1.397(6)
C41 C47 1.534(6)
C41 C471 1.56(2)
C42 C43 1.391(5)
C43 C50 1.529(5)
C44 C46 1.527(6)
C44 C45 1.527(5)
C50 C52 1.523(6)
C50 C51 1.531(5)
C53 C54 1.413(5)
C53 C58 1.419(5)
C55 C56 1.378(5)
C55 C54 1.403(5)
C54 C59 1.512(5)
C56 C57 1.380(5)
C57 C58 1.402(5)
C58 C74 1.510(5)
C59 C64 1.412(5)
C59 C60 1.414(5)
C60 C61 1.388(5)
C60 C65 1.514(5)
C61 C62 1.375(6)
C62 C63 1.391(6)
C62 C68 1.535(6)
C62 C681 1.59(2)
C63 C64 1.398(5)
C64 C71 1.527(6)
C65 C67 1.534(5)
C65 C66 1.538(5)
C71 C73 1.536(5)
C71 C72 1.540(5)
C74 C79 1.409(5)
C74 C75 1.411(5)
C75 C76 1.393(5)
C75 C80 1.517(5)
C76 C77 1.363(5)
C77 C78 1.399(5)
C77 C83 1.527(6)
C77 C831 1.66(3)
C78 C79 1.397(5)
C79 C86 1.532(5)
C80 C82 1.536(5)
C80 C81 1.541(5)
C83 C84 1.519(7)
C83 C85 1.534(7)
C831 C841 1.51(5)
C831 C851 1.52(5)
C86 C88 1.524(5)
C86 C87 1.540(5)
C100 C101 1.345(5)
C101 C102 1.471(5)
C102 C103 1.395(5)
C102 C107 1.405(5)
C103 C104 1.388(5)
C104 C105 1.371(6)
C105 C106 1.391(6)
C106 C107 1.384(5)
C68 C69 1.505(8)
C68 C70 1.516(10)
C47 C48 1.485(9)
C47 C49 1.491(10)
C200 C201 1.476(11)
C201 O202 1.417(10)
O202 C203 1.385(16)
C203 C204 1.550(16)
C681 C691 1.514(17)
C681 C701 1.527(17)
C471 C491 1.52(3)
C471 C481 1.54(5)
C210 C211 1.501(17)
C211 O212 1.398(14)
O212 C213 1.44(2)
C213 C214 1.54(2)
